data_4315604
loop_
_publ_author_name
'Soumya Sarkar'
'Kevin P. McGowan'
'Jeffrey A. Culver'
'Adam R. Carlson'
'J\"urgen Koller'
'Andrew J. Peloquin'
'Melanie K. Veige'
'Khalil A. Abboud'
'Adam S. Veige'

_publ_section_title
;
 NCN Trianionic Pincer Ligand Precursors: Synthesis of Bimetallic,
 Chelating Diamide, and Pincer Group IV Complexes
;
_journal_name_full 'Inorganic Chemistry'
_journal_page_first 5143
_journal_page_last 5156
_journal_paper_doi 10.1021/ic100232s
_journal_volume 49
_journal_year 2010
_chemical_formula_sum 'C76 H86 F24 N10 Zr2'
_chemical_formula_weight 1777.99
_chemical_name_systematic
; 
 ? 
;
_space_group_IT_number 2
_symmetry_cell_setting triclinic
_symmetry_space_group_name_Hall '-P 1'
_symmetry_space_group_name_H-M 'P -1'
_atom_sites_solution_hydrogens geom
_atom_sites_solution_primary direct
_atom_sites_solution_secondary difmap
_audit_creation_method SHELXL-97
_cell_angle_alpha 77.615(1)
_cell_angle_beta 79.183(1)
_cell_angle_gamma 88.269(1)
_cell_formula_units_Z 1
_cell_length_a 9.1226(5)
_cell_length_b 12.3882(7)
_cell_length_c 18.5955(10)
_cell_measurement_reflns_used 136
_cell_measurement_temperature 173(2)
_cell_measurement_theta_max 28.0
_cell_measurement_theta_min 2.0
_cell_volume 2016.04(19)
_computing_cell_refinement 'Bruker SMART v5.624 & SAINT 6.36a (Bruker 1998)'
_computing_data_collection 'Bruker SMART v5.624 (Bruker 1998)'
_computing_data_reduction 'Bruker SHELXTL v6.14 (Bruker 2000)'
_computing_molecular_graphics 'Bruker SHELXTL v6.14'
_computing_publication_material 'Bruker SHELXTL v6.14'
_computing_structure_refinement 'Bruker SHELXTL v6.14'
_computing_structure_solution 'Bruker SHELXTL v6.14'
_diffrn_ambient_temperature 173(2)
_diffrn_measured_fraction_theta_full 0.949
_diffrn_measured_fraction_theta_max 0.949
_diffrn_measurement_device_type 'SMART CCD area detector'
_diffrn_measurement_method '\w scans'
_diffrn_radiation_monochromator graphite
_diffrn_radiation_source 'fine-focus sealed tube'
_diffrn_radiation_type MoK\a
_diffrn_radiation_wavelength 0.71073
_diffrn_reflns_av_R_equivalents 0.0386
_diffrn_reflns_av_sigmaI/netI 0.0438
_diffrn_reflns_limit_h_max 11
_diffrn_reflns_limit_h_min -11
_diffrn_reflns_limit_k_max 15
_diffrn_reflns_limit_k_min -15
_diffrn_reflns_limit_l_max 18
_diffrn_reflns_limit_l_min -24
_diffrn_reflns_number 13079
_diffrn_reflns_theta_full 27.50
_diffrn_reflns_theta_max 27.50
_diffrn_reflns_theta_min 1.68
_diffrn_standards_decay_% 1
_diffrn_standards_number 0
_exptl_absorpt_coefficient_mu 0.362
_exptl_absorpt_correction_T_max 0.9784
_exptl_absorpt_correction_T_min 0.9318
_exptl_absorpt_correction_type integration
_exptl_absorpt_process_details 'based on measured indexed crystal faces, Bruker SHELXTL  v6.14 (Bruker 1998)'
_exptl_crystal_colour plates
_exptl_crystal_density_diffrn 1.464
_exptl_crystal_density_method 'not measured'
_exptl_crystal_description pale
_exptl_crystal_F_000 908
_exptl_crystal_size_max 0.19
_exptl_crystal_size_mid 0.19
_exptl_crystal_size_min 0.06
_refine_diff_density_max 0.902
_refine_diff_density_min -0.778
_refine_diff_density_rms 0.083
_refine_ls_extinction_method none
_refine_ls_goodness_of_fit_ref 1.048
_refine_ls_hydrogen_treatment mixed
_refine_ls_matrix_type full
_refine_ls_number_parameters 543
_refine_ls_number_reflns 8784
_refine_ls_number_restraints 4
_refine_ls_restrained_S_all 1.048
_refine_ls_R_factor_all 0.0638
_refine_ls_R_factor_gt 0.0537
_refine_ls_shift/su_max 0.000
_refine_ls_shift/su_mean 0.000
_refine_ls_structure_factor_coef Fsqd
_refine_ls_weighting_details 'calc w=1/[\s^2^(Fo^2^)+(0.0608P)^2^+3.5568P] where P=(Fo^2^+2Fc^2^)/3'
_refine_ls_weighting_scheme calc
_refine_ls_wR_factor_gt 0.1333
_refine_ls_wR_factor_ref 0.1398
_reflns_number_gt 7414
_reflns_number_total 8784
_reflns_threshold_expression I>2\s(I)
_cod_data_source_file ic100232s_si_001_01.cif
_cod_data_source_block ac03
_cod_depositor_comments
;
The following automatic conversions were performed:

'_symmetry_cell_setting' value 'Triclinic' changed to 'triclinic'
according to the built-in table from CIF Core dictionary named
'cif_core.dic' version 2.4.1 from 2010-06-29.

Automatic conversion script
Id: cif_fix_values 1646 2011-03-28 12:23:43Z adriana 
;
_cod_database_code 4315604

loop_
_symmetry_equiv_pos_as_xyz
'x, y, z'
'-x, -y, -z'

loop_
_atom_site_label
_atom_site_type_symbol
_atom_site_fract_x
_atom_site_fract_y
_atom_site_fract_z
_atom_site_U_iso_or_equiv
_atom_site_adp_type
_atom_site_occupancy
_atom_site_symmetry_multiplicity
_atom_site_calc_flag
_atom_site_refinement_flags
_atom_site_disorder_assembly
_atom_site_disorder_group
Zr Zr 0.34518(3) 0.10707(2) 0.248310(16) 0.02351(10) Uani 1 1 d . . .
N1 N 0.5051(3) 0.2384(2) 0.22543(14) 0.0251(5) Uani 1 1 d . . .
N2 N 0.5194(3) 0.0065(2) 0.68209(13) 0.0250(5) Uani 1 1 d . . .
N3 N 0.2170(4) 0.2468(3) 0.16723(18) 0.0368(6) Uani 1 1 d . . .
H3 H 0.272(5) 0.270(3) 0.128(2) 0.036(11) Uiso 1 1 d . . .
N4 N 0.3346(3) 0.0099(2) 0.17393(15) 0.0302(6) Uani 1 1 d . . .
N5 N 0.1611(3) 0.0981(2) 0.33067(15) 0.0311(6) Uani 1 1 d . . .
C1 C 0.5355(3) 0.2584(3) 0.29658(16) 0.0261(6) Uani 1 1 d . . .
H1A H 0.4639 0.2148 0.3388 0.031 Uiso 1 1 calc R . .
H1B H 0.5201 0.3376 0.2975 0.031 Uiso 1 1 calc R . .
C2 C 0.6952(3) 0.2269(3) 0.30711(17) 0.0275(6) Uani 1 1 d . . .
H2A H 0.7070 0.1461 0.3116 0.033 Uiso 1 1 calc R . .
H2B H 0.7662 0.2642 0.2622 0.033 Uiso 1 1 calc R . .
C3 C 0.7328(3) 0.2583(2) 0.37560(16) 0.0240(6) Uani 1 1 d . . .
C4 C 0.6852(3) 0.1924(2) 0.44695(16) 0.0243(6) Uani 1 1 d . . .
H4A H 0.6322 0.1255 0.4520 0.029 Uiso 1 1 calc R . .
C5 C 0.7141(3) 0.2231(2) 0.51080(16) 0.0237(6) Uani 1 1 d . . .
C6 C 0.7924(3) 0.3213(2) 0.50231(17) 0.0273(6) Uani 1 1 d . . .
H6A H 0.8134 0.3432 0.5453 0.033 Uiso 1 1 calc R . .
C7 C 0.8398(4) 0.3871(3) 0.43232(19) 0.0325(7) Uani 1 1 d . . .
H7A H 0.8933 0.4537 0.4274 0.039 Uiso 1 1 calc R . .
C8 C 0.8097(4) 0.3562(3) 0.36893(18) 0.0293(6) Uani 1 1 d . . .
H8A H 0.8417 0.4022 0.3209 0.035 Uiso 1 1 calc R . .
C9 C 0.6636(4) 0.1575(3) 0.58989(17) 0.0288(6) Uani 1 1 d . . .
H9A H 0.6007 0.2063 0.6185 0.035 Uiso 1 1 calc R . .
H9B H 0.7534 0.1402 0.6128 0.035 Uiso 1 1 calc R . .
C10 C 0.5769(4) 0.0494(2) 0.60183(16) 0.0267(6) Uani 1 1 d . . .
H10A H 0.4926 0.0623 0.5745 0.032 Uiso 1 1 calc R . .
H10B H 0.6431 -0.0060 0.5814 0.032 Uiso 1 1 calc R . .
C11 C 0.3907(3) 0.0556(2) 0.71109(16) 0.0248(6) Uani 1 1 d . . .
C12 C 0.3263(3) 0.0205(3) 0.78786(17) 0.0274(6) Uani 1 1 d . . .
H12A H 0.3694 -0.0398 0.8175 0.033 Uiso 1 1 calc R . .
C13 C 0.2029(4) 0.0714(3) 0.82087(18) 0.0305(7) Uani 1 1 d . A .
C14 C 0.1321(4) 0.1573(3) 0.7804(2) 0.0347(7) Uani 1 1 d . . .
H14A H 0.0477 0.1924 0.8035 0.042 Uiso 1 1 calc R . .
C15 C 0.1896(4) 0.1894(3) 0.7049(2) 0.0339(7) Uani 1 1 d . B .
C16 C 0.3150(3) 0.1416(3) 0.67003(18) 0.0286(6) Uani 1 1 d . . .
H16A H 0.3505 0.1670 0.6179 0.034 Uiso 1 1 calc R . .
C17 C 0.5766(4) 0.3089(3) 0.16111(17) 0.0281(6) Uani 1 1 d . . .
C18 C 0.6397(4) 0.4118(3) 0.15957(19) 0.0359(7) Uani 1 1 d . . .
H18A H 0.6348 0.4363 0.2050 0.043 Uiso 1 1 calc R . .
C19 C 0.7092(5) 0.4781(3) 0.0924(2) 0.0468(9) Uani 1 1 d . C .
C20 C 0.7176(5) 0.4474(3) 0.0244(2) 0.0509(10) Uani 1 1 d . . .
H20A H 0.7645 0.4940 -0.0211 0.061 Uiso 1 1 calc R . .
C21 C 0.6556(5) 0.3466(3) 0.0250(2) 0.0420(8) Uani 1 1 d . D .
C22 C 0.5882(4) 0.2778(3) 0.09151(18) 0.0323(7) Uani 1 1 d . . .
H22A H 0.5490 0.2082 0.0902 0.039 Uiso 1 1 calc R . .
C23 C 0.1460(4) 0.0351(3) 0.9034(2) 0.0386(8) Uiso 1 1 d . . .
C24 C 0.1115(5) 0.2807(3) 0.6604(2) 0.0455(9) Uiso 1 1 d . . .
C25 C 0.7821(6) 0.5860(5) 0.0936(3) 0.0691(13) Uiso 1 1 d . . .
C26 C 0.6672(5) 0.3082(4) -0.0470(3) 0.0554(10) Uiso 1 1 d . . .
C27 C 0.0784(5) 0.2058(4) 0.1512(3) 0.0546(11) Uani 1 1 d . . .
H27A H 0.0105 0.1765 0.1985 0.082 Uiso 1 1 calc R . .
H27B H 0.1027 0.1470 0.1232 0.082 Uiso 1 1 calc R . .
H27C H 0.0302 0.2666 0.1214 0.082 Uiso 1 1 calc R . .
C28 C 0.1836(5) 0.3460(3) 0.1993(3) 0.0541(11) Uani 1 1 d . . .
H28A H 0.1258 0.3979 0.1681 0.081 Uiso 1 1 calc R . .
H28B H 0.2772 0.3816 0.2008 0.081 Uiso 1 1 calc R . .
H28C H 0.1256 0.3245 0.2502 0.081 Uiso 1 1 calc R . .
C29 C 0.3138(4) -0.1093(3) 0.2029(2) 0.0395(8) Uani 1 1 d . . .
H29A H 0.2311 -0.1354 0.1840 0.059 Uiso 1 1 calc R . .
H29B H 0.2911 -0.1247 0.2577 0.059 Uiso 1 1 calc R . .
H29C H 0.4054 -0.1475 0.1862 0.059 Uiso 1 1 calc R . .
C30 C 0.3633(5) 0.0330(3) 0.09173(19) 0.0423(8) Uani 1 1 d . . .
H30A H 0.4610 0.0038 0.0735 0.063 Uiso 1 1 calc R . .
H30B H 0.3625 0.1130 0.0723 0.063 Uiso 1 1 calc R . .
H30C H 0.2856 -0.0023 0.0745 0.063 Uiso 1 1 calc R . .
C31 C 0.0368(4) 0.0220(3) 0.3392(3) 0.0464(9) Uani 1 1 d . . .
H31A H 0.0254 -0.0289 0.3882 0.070 Uiso 1 1 calc R . .
H31B H 0.0567 -0.0203 0.2996 0.070 Uiso 1 1 calc R . .
H31C H -0.0553 0.0640 0.3356 0.070 Uiso 1 1 calc R . .
C32 C 0.1364(4) 0.1591(3) 0.3909(2) 0.0448(9) Uani 1 1 d . . .
H32A H 0.0409 0.1976 0.3915 0.067 Uiso 1 1 calc R . .
H32B H 0.2174 0.2131 0.3827 0.067 Uiso 1 1 calc R . .
H32C H 0.1344 0.1074 0.4391 0.067 Uiso 1 1 calc R . .
F1 F 0.1358(13) -0.0804(7) 0.9218(5) 0.048(3) Uiso 0.323(12) 1 d P A 7
F2 F 0.2340(12) 0.0620(11) 0.9423(5) 0.058(3) Uiso 0.323(12) 1 d P A 7
F3 F 0.0149(10) 0.0787(10) 0.9248(5) 0.051(3) Uiso 0.323(12) 1 d P A 7
F1' F 0.1834(10) -0.0670(5) 0.9325(3) 0.0354(18) Uiso 0.449(15) 1 d P A 8
F2' F 0.2005(9) 0.1024(7) 0.9419(3) 0.0389(18) Uiso 0.449(15) 1 d P A 8
F3' F -0.0065(6) 0.0384(7) 0.9198(3) 0.0273(16) Uiso 0.449(15) 1 d P A 8
F1" F 0.0088(14) -0.0065(15) 0.9207(7) 0.051(4) Uiso 0.224(10) 1 d P A 9
F2" F 0.2319(15) -0.0390(10) 0.9409(6) 0.042(3) Uiso 0.224(10) 1 d P A 9
F3" F 0.138(2) 0.1193(11) 0.9408(7) 0.055(4) Uiso 0.224(10) 1 d P A 9
F4 F 0.1673(8) 0.3040(7) 0.5871(4) 0.035(2) Uiso 0.412(18) 1 d P B 4
F5 F 0.1212(11) 0.3774(6) 0.6872(5) 0.039(2) Uiso 0.412(18) 1 d P B 4
F6 F -0.0361(8) 0.2565(6) 0.6657(6) 0.0249(18) Uiso 0.412(18) 1 d P B 4
F4' F 0.1228(17) 0.2489(14) 0.5784(8) 0.067(5) Uiso 0.209(8) 1 d P B 5
F5' F 0.1463(18) 0.3683(13) 0.6465(11) 0.071(5) Uiso 0.209(8) 1 d P B 5
F6' F -0.0380(15) 0.2756(12) 0.6826(8) 0.043(4) Uiso 0.209(8) 1 d P B 5
F4" F 0.1945(9) 0.3330(8) 0.5973(4) 0.037(2) Uiso 0.376(18) 1 d P B 6
F5" F 0.0778(14) 0.3696(7) 0.6959(5) 0.050(3) Uiso 0.376(18) 1 d P B 6
F6" F -0.0127(12) 0.2504(8) 0.6451(8) 0.059(3) Uiso 0.376(18) 1 d P B 6
F7 F 0.6619(17) 0.6509(9) 0.1344(6) 0.064(4) Uiso 0.304(12) 1 d P C 1
F8 F 0.8617(18) 0.6385(10) 0.0337(6) 0.070(4) Uiso 0.304(12) 1 d P C 1
F9 F 0.8804(19) 0.5720(11) 0.1426(10) 0.089(5) Uiso 0.304(12) 1 d P C 1
F7' F 0.7129(12) 0.6356(6) 0.1442(4) 0.036(2) Uiso 0.389(15) 1 d P C 2
F8' F 0.7925(14) 0.6587(6) 0.0291(4) 0.045(2) Uiso 0.389(15) 1 d P C 2
F9' F 0.9281(12) 0.5614(8) 0.1088(9) 0.075(3) Uiso 0.389(15) 1 d P C 2
F7" F 0.7682(19) 0.6138(10) 0.1539(6) 0.070(4) Uiso 0.311(12) 1 d P C 3
F8" F 0.7233(17) 0.6709(8) 0.0308(6) 0.065(3) Uiso 0.311(12) 1 d P C 3
F9" F 0.9191(14) 0.5868(11) 0.0712(10) 0.080(4) Uiso 0.311(12) 1 d P C 3
F10 F 0.5664(11) 0.2294(7) -0.0450(3) 0.033(2) Uiso 0.397(17) 1 d P D 10
F11 F 0.8198(12) 0.2597(9) -0.0634(5) 0.053(3) Uiso 0.397(17) 1 d P D 10
F12 F 0.6536(15) 0.3928(6) -0.1043(4) 0.040(2) Uiso 0.397(17) 1 d P D 10
F10' F 0.5292(16) 0.2701(15) -0.0514(7) 0.068(4) Uiso 0.271(12) 1 d P D 11
F11' F 0.7590(19) 0.2379(12) -0.0586(7) 0.068(4) Uiso 0.271(12) 1 d P D 11
F12' F 0.7200(19) 0.3824(9) -0.1071(6) 0.057(3) Uiso 0.271(12) 1 d P D 11
F10" F 0.6207(15) 0.2088(8) -0.0408(5) 0.052(3) Uiso 0.335(14) 1 d P D 12
F11" F 0.7957(12) 0.3017(11) -0.0814(6) 0.066(3) Uiso 0.335(14) 1 d P D 12
F12" F 0.5927(18) 0.3839(9) -0.0978(6) 0.070(3) Uiso 0.335(14) 1 d P D 12
C1S C 0.5016(5) 0.5309(5) 0.3795(4) 0.0662(15) Uani 1 1 d . . .
H1SA H 0.5945 0.5420 0.3930 0.079 Uiso 1 1 calc R . .
C2S C 0.4687(6) 0.5920(4) 0.3138(3) 0.0697(15) Uani 1 1 d . . .
H2SA H 0.5381 0.6451 0.2818 0.084 Uiso 1 1 calc R . .
C3S C 0.3322(6) 0.5750(4) 0.2949(3) 0.0620(13) Uani 1 1 d . . .
H3SA H 0.3072 0.6161 0.2496 0.074 Uiso 1 1 calc R . .
C4S C 0.2337(5) 0.4980(4) 0.3424(3) 0.0519(10) Uani 1 1 d . . .
H4SA H 0.1401 0.4862 0.3298 0.062 Uiso 1 1 calc R . .
C5S C 0.2689(5) 0.4387(3) 0.4072(2) 0.0525(10) Uani 1 1 d . . .
H5SA H 0.2001 0.3859 0.4399 0.063 Uiso 1 1 calc R . .
C6S C 0.4040(6) 0.4553(4) 0.4252(3) 0.0645(14) Uani 1 1 d . . .
H6SA H 0.4292 0.4133 0.4702 0.077 Uiso 1 1 calc R . .

loop_
_atom_site_aniso_label
_atom_site_aniso_U_11
_atom_site_aniso_U_22
_atom_site_aniso_U_33
_atom_site_aniso_U_23
_atom_site_aniso_U_13
_atom_site_aniso_U_12
Zr 0.02546(15) 0.02347(15) 0.02084(15) -0.00376(10) -0.00338(10) -0.00047(10)
N1 0.0299(13) 0.0240(12) 0.0212(12) -0.0036(9) -0.0050(10) -0.0024(10)
N2 0.0275(13) 0.0254(12) 0.0191(12) -0.0020(9) -0.0004(10) 0.0004(10)
N3 0.0358(16) 0.0393(16) 0.0328(16) -0.0017(13) -0.0073(13) 0.0026(13)
N4 0.0345(14) 0.0319(14) 0.0254(13) -0.0080(11) -0.0063(11) -0.0024(11)
N5 0.0279(13) 0.0311(14) 0.0312(14) -0.0053(11) 0.0002(11) 0.0014(11)
C1 0.0284(15) 0.0288(15) 0.0201(14) -0.0053(11) -0.0019(11) -0.0022(12)
C2 0.0275(15) 0.0334(16) 0.0213(14) -0.0072(12) -0.0021(12) 0.0007(12)
C3 0.0210(13) 0.0282(15) 0.0217(14) -0.0042(11) -0.0029(11) 0.0032(11)
C4 0.0246(14) 0.0241(14) 0.0231(14) -0.0045(11) -0.0020(11) -0.0038(11)
C5 0.0220(13) 0.0249(14) 0.0225(14) -0.0033(11) -0.0020(11) 0.0014(11)
C6 0.0310(15) 0.0262(15) 0.0264(15) -0.0064(12) -0.0085(12) -0.0007(12)
C7 0.0353(17) 0.0253(15) 0.0368(17) -0.0035(13) -0.0091(14) -0.0066(13)
C8 0.0315(16) 0.0272(15) 0.0254(15) 0.0020(12) -0.0034(12) -0.0029(12)
C9 0.0328(16) 0.0323(16) 0.0203(14) -0.0038(12) -0.0034(12) -0.0067(13)
C10 0.0320(15) 0.0257(14) 0.0201(14) -0.0022(11) -0.0019(12) -0.0007(12)
C11 0.0263(14) 0.0224(14) 0.0241(14) -0.0018(11) -0.0035(11) -0.0028(11)
C12 0.0274(15) 0.0294(15) 0.0232(14) -0.0022(12) -0.0034(12) 0.0028(12)
C13 0.0273(15) 0.0346(17) 0.0287(16) -0.0068(13) -0.0030(12) -0.0017(13)
C14 0.0267(16) 0.0322(17) 0.0408(19) -0.0038(14) -0.0001(14) 0.0029(13)
C15 0.0269(15) 0.0304(16) 0.0392(18) 0.0021(14) -0.0038(13) -0.0013(12)
C16 0.0275(15) 0.0274(15) 0.0271(15) 0.0016(12) -0.0040(12) -0.0006(12)
C17 0.0320(16) 0.0274(15) 0.0239(14) -0.0025(12) -0.0054(12) -0.0001(12)
C18 0.048(2) 0.0305(17) 0.0290(16) -0.0063(13) -0.0046(15) -0.0078(14)
C19 0.062(3) 0.0341(19) 0.039(2) -0.0017(15) -0.0017(18) -0.0129(17)
C20 0.071(3) 0.042(2) 0.0300(18) 0.0043(15) 0.0041(18) -0.0151(19)
C21 0.056(2) 0.0387(19) 0.0284(17) -0.0016(14) -0.0057(16) -0.0057(16)
C22 0.0405(18) 0.0297(16) 0.0264(16) -0.0050(12) -0.0061(13) -0.0025(13)
C27 0.042(2) 0.062(3) 0.063(3) -0.008(2) -0.025(2) 0.0056(19)
C28 0.058(3) 0.038(2) 0.065(3) -0.0066(19) -0.016(2) 0.0158(18)
C29 0.051(2) 0.0359(18) 0.0344(18) -0.0108(14) -0.0092(16) -0.0071(15)
C30 0.054(2) 0.049(2) 0.0253(17) -0.0080(15) -0.0066(15) -0.0123(17)
C31 0.0317(18) 0.045(2) 0.060(3) -0.0134(18) 0.0008(17) -0.0044(15)
C32 0.0369(19) 0.054(2) 0.045(2) -0.0203(18) -0.0008(16) 0.0082(17)
C1S 0.042(2) 0.074(3) 0.101(4) -0.055(3) -0.020(3) 0.013(2)
C2S 0.064(3) 0.055(3) 0.086(4) -0.035(3) 0.023(3) -0.017(2)
C3S 0.091(4) 0.055(3) 0.041(2) -0.015(2) -0.011(2) 0.017(3)
C4S 0.043(2) 0.063(3) 0.061(3) -0.034(2) -0.013(2) 0.0077(19)
C5S 0.066(3) 0.042(2) 0.049(2) -0.0198(18) 0.005(2) -0.0017(19)
C6S 0.087(4) 0.059(3) 0.062(3) -0.032(2) -0.032(3) 0.032(3)

loop_
_atom_type_symbol
_atom_type_description
_atom_type_scat_dispersion_real
_atom_type_scat_dispersion_imag
_atom_type_scat_source
C C 0.0033 0.0016 'International Tables Vol C Tables 4.2.6.8 and 6.1.1.4'
H H 0.0000 0.0000 'International Tables Vol C Tables 4.2.6.8 and 6.1.1.4'
N N 0.0061 0.0033 'International Tables Vol C Tables 4.2.6.8 and 6.1.1.4'
F F 0.0171 0.0103 'International Tables Vol C Tables 4.2.6.8 and 6.1.1.4'
Zr Zr -2.9673 0.5597 'International Tables Vol C Tables 4.2.6.8 and 6.1.1.4'

loop_
_geom_angle_atom_site_label_1
_geom_angle_atom_site_label_2
_geom_angle_atom_site_label_3
_geom_angle
_geom_angle_site_symmetry_1
_geom_angle_site_symmetry_3
_geom_angle_publ_flag
N4 Zr N5 114.44(11) . . ?
N4 Zr N1 122.10(10) . . ?
N5 Zr N1 121.45(10) . . ?
N4 Zr N2 96.60(10) . 2_656 ?
N5 Zr N2 95.28(10) . 2_656 ?
N1 Zr N2 92.44(9) . 2_656 ?
N4 Zr N3 85.90(11) . . ?
N5 Zr N3 88.61(11) . . ?
N1 Zr N3 81.62(10) . . ?
N2 Zr N3 174.00(10) 2_656 . ?
C17 N1 C1 115.9(2) . . ?
C17 N1 Zr 134.6(2) . . ?
C1 N1 Zr 109.45(18) . . ?
C11 N2 C10 115.0(2) . . ?
C11 N2 Zr 123.65(19) . 2_656 ?
C10 N2 Zr 120.54(19) . 2_656 ?
C28 N3 C27 109.4(3) . . ?
C28 N3 Zr 111.0(2) . . ?
C27 N3 Zr 113.9(2) . . ?
C28 N3 H3 103(3) . . ?
C27 N3 H3 109(3) . . ?
Zr N3 H3 110(3) . . ?
C29 N4 C30 109.3(3) . . ?
C29 N4 Zr 118.1(2) . . ?
C30 N4 Zr 132.1(2) . . ?
C31 N5 C32 110.4(3) . . ?
C31 N5 Zr 122.8(2) . . ?
C32 N5 Zr 126.6(2) . . ?
N1 C1 C2 111.9(2) . . ?
N1 C1 H1A 109.2 . . ?
C2 C1 H1A 109.2 . . ?
N1 C1 H1B 109.2 . . ?
C2 C1 H1B 109.2 . . ?
H1A C1 H1B 107.9 . . ?
C3 C2 C1 112.4(2) . . ?
C3 C2 H2A 109.1 . . ?
C1 C2 H2A 109.1 . . ?
C3 C2 H2B 109.1 . . ?
C1 C2 H2B 109.1 . . ?
H2A C2 H2B 107.9 . . ?
C8 C3 C4 118.9(3) . . ?
C8 C3 C2 120.3(3) . . ?
C4 C3 C2 120.7(3) . . ?
C5 C4 C3 121.1(3) . . ?
C5 C4 H4A 119.4 . . ?
C3 C4 H4A 119.4 . . ?
C4 C5 C6 118.6(3) . . ?
C4 C5 C9 124.2(3) . . ?
C6 C5 C9 117.2(3) . . ?
C7 C6 C5 120.8(3) . . ?
C7 C6 H6A 119.6 . . ?
C5 C6 H6A 119.6 . . ?
C6 C7 C8 120.2(3) . . ?
C6 C7 H7A 119.9 . . ?
C8 C7 H7A 119.9 . . ?
C3 C8 C7 120.3(3) . . ?
C3 C8 H8A 119.9 . . ?
C7 C8 H8A 119.9 . . ?
C5 C9 C10 118.9(2) . . ?
C5 C9 H9A 107.6 . . ?
C10 C9 H9A 107.6 . . ?
C5 C9 H9B 107.6 . . ?
C10 C9 H9B 107.6 . . ?
H9A C9 H9B 107.0 . . ?
N2 C10 C9 110.7(2) . . ?
N2 C10 H10A 109.5 . . ?
C9 C10 H10A 109.5 . . ?
N2 C10 H10B 109.5 . . ?
C9 C10 H10B 109.5 . . ?
H10A C10 H10B 108.1 . . ?
N2 C11 C16 125.0(3) . . ?
N2 C11 C12 119.5(3) . . ?
C16 C11 C12 115.4(3) . . ?
C13 C12 C11 121.9(3) . . ?
C13 C12 H12A 119.0 . . ?
C11 C12 H12A 119.0 . . ?
C12 C13 C14 121.9(3) . . ?
C12 C13 C23 119.3(3) . . ?
C14 C13 C23 118.8(3) . . ?
C15 C14 C13 116.9(3) . . ?
C15 C14 H14A 121.6 . . ?
C13 C14 H14A 121.6 . . ?
C14 C15 C16 122.8(3) . . ?
C14 C15 C24 117.2(3) . . ?
C16 C15 C24 120.0(3) . . ?
C15 C16 C11 120.9(3) . . ?
C15 C16 H16A 119.5 . . ?
C11 C16 H16A 119.5 . . ?
N1 C17 C18 124.4(3) . . ?
N1 C17 C22 119.1(3) . . ?
C18 C17 C22 116.5(3) . . ?
C19 C18 C17 120.8(3) . . ?
C19 C18 H18A 119.6 . . ?
C17 C18 H18A 119.6 . . ?
C20 C19 C18 122.1(3) . . ?
C20 C19 C25 118.8(4) . . ?
C18 C19 C25 119.0(4) . . ?
C21 C20 C19 117.8(3) . . ?
C21 C20 H20A 121.1 . . ?
C19 C20 H20A 121.1 . . ?
C20 C21 C22 121.3(3) . . ?
C20 C21 C26 119.6(4) . . ?
C22 C21 C26 119.1(3) . . ?
C21 C22 C17 121.5(3) . . ?
C21 C22 H22A 119.3 . . ?
C17 C22 H22A 119.3 . . ?
F2 C23 F1" 133.0(7) . . ?
F2 C23 F3 106.6(7) . . ?
F1" C23 F3 48.0(9) . . ?
F2 C23 F1' 83.6(6) . . ?
F1" C23 F1' 83.9(8) . . ?
F3 C23 F1' 123.4(6) . . ?
F2 C23 F2" 57.2(9) . . ?
F1" C23 F2" 106.8(8) . . ?
F3 C23 F2" 132.2(6) . . ?
F1' C23 F2" 27.3(5) . . ?
F2 C23 F3" 49.6(9) . . ?
F1" C23 F3" 103.9(9) . . ?
F3 C23 F3" 60.4(9) . . ?
F1' C23 F3" 122.9(7) . . ?
F2" C23 F3" 102.1(8) . . ?
F2 C23 F2' 24.9(5) . . ?
F1" C23 F2' 124.3(7) . . ?
F3 C23 F2' 85.3(6) . . ?
F1' C23 F2' 106.3(5) . . ?
F2" C23 F2' 81.1(7) . . ?
F3" C23 F2' 25.5(6) . . ?
F2 C23 F3' 125.5(6) . . ?
F1" C23 F3' 24.2(7) . . ?
F3 C23 F3' 24.5(5) . . ?
F1' C23 F3' 106.3(5) . . ?
F2" C23 F3' 125.2(6) . . ?
F3" C23 F3' 83.9(8) . . ?
F2' C23 F3' 107.8(5) . . ?
F2 C23 F1 106.3(6) . . ?
F1" C23 F1 64.5(9) . . ?
F3 C23 F1 110.2(6) . . ?
F1' C23 F1 23.3(4) . . ?
F2" C23 F1 50.5(8) . . ?
F3" C23 F1 137.1(7) . . ?
F2' C23 F1 127.2(6) . . ?
F3' C23 F1 88.5(5) . . ?
F2 C23 C13 112.4(5) . . ?
F1" C23 C13 114.1(6) . . ?
F3 C23 C13 112.3(4) . . ?
F1' C23 C13 114.2(4) . . ?
F2" C23 C13 115.4(5) . . ?
F3" C23 C13 113.2(6) . . ?
F2' C23 C13 110.7(4) . . ?
F3' C23 C13 111.3(3) . . ?
F1 C23 C13 108.8(4) . . ?
F5' C24 F6" 121.1(10) . . ?
F5' C24 F4" 53.6(11) . . ?
F6" C24 F4" 108.1(6) . . ?
F5' C24 F4 74.0(12) . . ?
F6" C24 F4 88.7(6) . . ?
F4" C24 F4 23.0(3) . . ?
F5' C24 F6' 108.1(11) . . ?
F6" C24 F6' 35.8(9) . . ?
F4" C24 F6' 130.5(7) . . ?
F4 C24 F6' 118.4(7) . . ?
F5' C24 F6 118.2(9) . . ?
F6" C24 F6 18.0(6) . . ?
F4" C24 F6 122.2(6) . . ?
F4 C24 F6 105.1(5) . . ?
F6' C24 F6 18.2(7) . . ?
F5' C24 F5" 45.9(12) . . ?
F6" C24 F5" 106.9(6) . . ?
F4" C24 F5" 99.3(5) . . ?
F4 C24 F5" 117.6(6) . . ?
F6' C24 F5" 75.5(9) . . ?
F6 C24 F5" 92.5(6) . . ?
F5' C24 F5 33.6(10) . . ?
F6" C24 F5 121.6(6) . . ?
F4" C24 F5 86.7(5) . . ?
F4 C24 F5 107.6(6) . . ?
F6' C24 F5 91.9(8) . . ?
F6 C24 F5 108.5(6) . . ?
F5" C24 F5 16.6(4) . . ?
F5' C24 C15 124.4(9) . . ?
F6" C24 C15 114.2(5) . . ?
F4" C24 C15 114.4(4) . . ?
F4 C24 C15 114.4(4) . . ?
F6' C24 C15 112.8(6) . . ?
F6 C24 C15 112.1(4) . . ?
F5" C24 C15 112.7(5) . . ?
F5 C24 C15 109.0(4) . . ?
F5' C24 F4' 103.8(12) . . ?
F6" C24 F4' 63.8(9) . . ?
F4" C24 F4' 54.6(7) . . ?
F4 C24 F4' 31.7(6) . . ?
F6' C24 F4' 99.0(8) . . ?
F6 C24 F4' 81.8(7) . . ?
F5" C24 F4' 140.9(7) . . ?
F5 C24 F4' 136.6(7) . . ?
C15 C24 F4' 105.2(6) . . ?
F7" C25 F9" 103.9(10) . . ?
F7" C25 F8 123.6(8) . . ?
F9" C25 F8 49.4(10) . . ?
F7" C25 F7' 27.7(7) . . ?
F9" C25 F7' 125.8(9) . . ?
F8 C25 F7' 121.9(8) . . ?
F7" C25 F8' 122.5(8) . . ?
F9" C25 F8' 79.9(9) . . ?
F8 C25 F8' 30.6(6) . . ?
F7' C25 F8' 105.9(6) . . ?
F7" C25 F9 51.5(10) . . ?
F9" C25 F9 58.4(11) . . ?
F8 C25 F9 101.9(9) . . ?
F7' C25 F9 79.0(8) . . ?
F8' C25 F9 127.3(9) . . ?
F7" C25 F9' 80.8(9) . . ?
F9" C25 F9' 30.4(7) . . ?
F8 C25 F9' 79.0(9) . . ?
F7' C25 F9' 107.6(7) . . ?
F8' C25 F9' 109.0(7) . . ?
F9 C25 F9' 30.1(7) . . ?
F7" C25 C19 117.8(7) . . ?
F9" C25 C19 112.4(7) . . ?
F8 C25 C19 118.4(7) . . ?
F7' C25 C19 114.0(5) . . ?
F8' C25 C19 112.6(5) . . ?
F9 C25 C19 112.4(7) . . ?
F9' C25 C19 107.6(5) . . ?
F7" C25 F7 47.9(10) . . ?
F9" C25 F7 140.4(9) . . ?
F8 C25 F7 117.0(9) . . ?
F7' C25 F7 20.3(5) . . ?
F8' C25 F7 93.3(7) . . ?
F9 C25 F7 99.3(9) . . ?
F9' C25 F7 127.5(8) . . ?
C19 C25 F7 106.2(6) . . ?
F7" C25 F8" 115.0(9) . . ?
F9" C25 F8" 103.9(9) . . ?
F8 C25 F8" 54.5(9) . . ?
F7' C25 F8" 91.2(7) . . ?
F8' C25 F8" 24.0(5) . . ?
F9 C25 F8" 144.0(8) . . ?
F9' C25 F8" 132.5(8) . . ?
C19 C25 F8" 103.3(6) . . ?
F7 C25 F8" 74.5(7) . . ?
F11' C26 F11" 41.0(10) . . ?
F11' C26 F10" 61.7(10) . . ?
F11" C26 F10" 99.8(7) . . ?
F11' C26 F12' 96.2(9) . . ?
F11" C26 F12' 59.2(10) . . ?
F10" C26 F12' 129.7(7) . . ?
F11' C26 F12 118.0(8) . . ?
F11" C26 F12 85.0(8) . . ?
F10" C26 F12 124.4(6) . . ?
F12' C26 F12 26.6(6) . . ?
F11' C26 F10 84.6(9) . . ?
F11" C26 F10 118.8(7) . . ?
F10" C26 F10 24.4(5) . . ?
F12' C26 F10 123.9(7) . . ?
F12 C26 F10 108.0(6) . . ?
F11' C26 F10' 108.4(9) . . ?
F11" C26 F10' 134.8(8) . . ?
F10" C26 F10' 49.8(9) . . ?
F12' C26 F10' 110.7(8) . . ?
F12 C26 F10' 88.4(8) . . ?
F10 C26 F10' 25.4(6) . . ?
F11' C26 F12" 130.3(8) . . ?
F11" C26 F12" 105.5(8) . . ?
F10" C26 F12" 109.9(7) . . ?
F12' C26 F12" 49.0(9) . . ?
F12 C26 F12" 22.8(5) . . ?
F10 C26 F12" 89.1(7) . . ?
F10' C26 F12" 66.9(10) . . ?
F11' C26 C21 117.3(7) . . ?
F11" C26 C21 115.0(6) . . ?
F10" C26 C21 115.7(5) . . ?
F12' C26 C21 114.5(6) . . ?
F12 C26 C21 111.5(4) . . ?
F10 C26 C21 114.4(4) . . ?
F10' C26 C21 109.1(6) . . ?
F12" C26 C21 110.1(5) . . ?
F11' C26 F11 22.8(8) . . ?
F11" C26 F11 23.3(6) . . ?
F10" C26 F11 84.4(7) . . ?
F12' C26 F11 82.5(8) . . ?
F12 C26 F11 108.2(6) . . ?
F10 C26 F11 107.4(6) . . ?
F10' C26 F11 130.5(8) . . ?
F12" C26 F11 127.6(7) . . ?
C21 C26 F11 107.2(4) . . ?
N3 C27 H27A 109.5 . . ?
N3 C27 H27B 109.5 . . ?
H27A C27 H27B 109.5 . . ?
N3 C27 H27C 109.5 . . ?
H27A C27 H27C 109.5 . . ?
H27B C27 H27C 109.5 . . ?
N3 C28 H28A 109.5 . . ?
N3 C28 H28B 109.5 . . ?
H28A C28 H28B 109.5 . . ?
N3 C28 H28C 109.5 . . ?
H28A C28 H28C 109.5 . . ?
H28B C28 H28C 109.5 . . ?
N4 C29 H29A 109.5 . . ?
N4 C29 H29B 109.5 . . ?
H29A C29 H29B 109.5 . . ?
N4 C29 H29C 109.5 . . ?
H29A C29 H29C 109.5 . . ?
H29B C29 H29C 109.5 . . ?
N4 C30 H30A 109.5 . . ?
N4 C30 H30B 109.5 . . ?
H30A C30 H30B 109.5 . . ?
N4 C30 H30C 109.5 . . ?
H30A C30 H30C 109.5 . . ?
H30B C30 H30C 109.5 . . ?
N5 C31 H31A 109.5 . . ?
N5 C31 H31B 109.5 . . ?
H31A C31 H31B 109.5 . . ?
N5 C31 H31C 109.5 . . ?
H31A C31 H31C 109.5 . . ?
H31B C31 H31C 109.5 . . ?
N5 C32 H32A 109.5 . . ?
N5 C32 H32B 109.5 . . ?
H32A C32 H32B 109.5 . . ?
N5 C32 H32C 109.5 . . ?
H32A C32 H32C 109.5 . . ?
H32B C32 H32C 109.5 . . ?
C6S C1S C2S 121.0(5) . . ?
C6S C1S H1SA 119.5 . . ?
C2S C1S H1SA 119.5 . . ?
C1S C2S C3S 118.8(5) . . ?
C1S C2S H2SA 120.6 . . ?
C3S C2S H2SA 120.6 . . ?
C4S C3S C2S 119.4(5) . . ?
C4S C3S H3SA 120.3 . . ?
C2S C3S H3SA 120.3 . . ?
C5S C4S C3S 120.6(4) . . ?
C5S C4S H4SA 119.7 . . ?
C3S C4S H4SA 119.7 . . ?
C4S C5S C6S 119.7(5) . . ?
C4S C5S H5SA 120.1 . . ?
C6S C5S H5SA 120.1 . . ?
C1S C6S C5S 120.5(5) . . ?
C1S C6S H6SA 119.8 . . ?
C5S C6S H6SA 119.8 . . ?

loop_
_geom_bond_atom_site_label_1
_geom_bond_atom_site_label_2
_geom_bond_distance
_geom_bond_site_symmetry_2
_geom_bond_publ_flag
Zr N4 2.036(3) . ?
Zr N5 2.037(3) . ?
Zr N1 2.137(2) . ?
Zr N2 2.212(2) 2_656 ?
Zr N3 2.461(3) . ?
N1 C17 1.383(4) . ?
N1 C1 1.474(4) . ?
N2 C11 1.378(4) . ?
N2 C10 1.472(4) . ?
N2 Zr 2.212(2) 2_656 ?
N3 C28 1.477(5) . ?
N3 C27 1.480(5) . ?
N3 H3 0.80(4) . ?
N4 C29 1.464(4) . ?
N4 C30 1.467(4) . ?
N5 C31 1.461(4) . ?
N5 C32 1.461(4) . ?
C1 C2 1.534(4) . ?
C1 H1A 0.9900 . ?
C1 H1B 0.9900 . ?
C2 C3 1.509(4) . ?
C2 H2A 0.9900 . ?
C2 H2B 0.9900 . ?
C3 C8 1.390(4) . ?
C3 C4 1.399(4) . ?
C4 C5 1.393(4) . ?
C4 H4A 0.9500 . ?
C5 C6 1.393(4) . ?
C5 C9 1.514(4) . ?
C6 C7 1.378(4) . ?
C6 H6A 0.9500 . ?
C7 C8 1.390(5) . ?
C7 H7A 0.9500 . ?
C8 H8A 0.9500 . ?
C9 C10 1.529(4) . ?
C9 H9A 0.9900 . ?
C9 H9B 0.9900 . ?
C10 H10A 0.9900 . ?
C10 H10B 0.9900 . ?
C11 C16 1.414(4) . ?
C11 C12 1.416(4) . ?
C12 C13 1.381(4) . ?
C12 H12A 0.9500 . ?
C13 C14 1.383(5) . ?
C13 C23 1.499(5) . ?
C14 C15 1.378(5) . ?
C14 H14A 0.9500 . ?
C15 C16 1.388(5) . ?
C15 C24 1.498(5) . ?
C16 H16A 0.9500 . ?
C17 C18 1.408(5) . ?
C17 C22 1.412(4) . ?
C18 C19 1.390(5) . ?
C18 H18A 0.9500 . ?
C19 C20 1.383(6) . ?
C19 C25 1.518(7) . ?
C20 C21 1.383(5) . ?
C20 H20A 0.9500 . ?
C21 C22 1.388(5) . ?
C21 C26 1.499(6) . ?
C22 H22A 0.9500 . ?
C23 F2 1.271(9) . ?
C23 F1" 1.324(12) . ?
C23 F3 1.325(9) . ?
C23 F1' 1.326(6) . ?
C23 F2" 1.353(11) . ?
C23 F3" 1.366(13) . ?
C23 F2' 1.368(7) . ?
C23 F3' 1.368(6) . ?
C23 F1 1.399(9) . ?
C24 F5' 1.103(15) . ?
C24 F6" 1.303(10) . ?
C24 F4" 1.319(8) . ?
C24 F4 1.334(7) . ?
C24 F6' 1.348(14) . ?
C24 F6 1.370(8) . ?
C24 F5" 1.400(9) . ?
C24 F5 1.404(9) . ?
C24 F4' 1.640(16) . ?
C25 F7" 1.224(11) . ?
C25 F9" 1.240(13) . ?
C25 F8 1.267(12) . ?
C25 F7' 1.289(9) . ?
C25 F8' 1.326(9) . ?
C25 F9 1.375(14) . ?
C25 F9' 1.424(12) . ?
C25 F7 1.523(14) . ?
C25 F8" 1.560(13) . ?
C26 F11' 1.214(14) . ?
C26 F11" 1.235(11) . ?
C26 F10" 1.289(9) . ?
C26 F12' 1.308(11) . ?
C26 F12 1.345(8) . ?
C26 F10 1.351(8) . ?
C26 F10' 1.380(13) . ?
C26 F12" 1.434(12) . ?
C26 F11 1.504(11) . ?
C27 H27A 0.9800 . ?
C27 H27B 0.9800 . ?
C27 H27C 0.9800 . ?
C28 H28A 0.9800 . ?
C28 H28B 0.9800 . ?
C28 H28C 0.9800 . ?
C29 H29A 0.9800 . ?
C29 H29B 0.9800 . ?
C29 H29C 0.9800 . ?
C30 H30A 0.9800 . ?
C30 H30B 0.9800 . ?
C30 H30C 0.9800 . ?
C31 H31A 0.9800 . ?
C31 H31B 0.9800 . ?
C31 H31C 0.9800 . ?
C32 H32A 0.9800 . ?
C32 H32B 0.9800 . ?
C32 H32C 0.9800 . ?
C1S C6S 1.347(8) . ?
C1S C2S 1.372(8) . ?
C1S H1SA 0.9500 . ?
C2S C3S 1.390(8) . ?
C2S H2SA 0.9500 . ?
C3S C4S 1.374(7) . ?
C3S H3SA 0.9500 . ?
C4S C5S 1.360(6) . ?
C4S H4SA 0.9500 . ?
C5S C6S 1.368(7) . ?
C5S H5SA 0.9500 . ?
C6S H6SA 0.9500 . ?
